data_4129447
loop_
_publ_author_name
'Nacsa, Eric D.'
'Lambert, Tristan H.'

_publ_section_title
;
 Higher-Order Cyclopropenimine Superbases: Direct Neutral Br\/onsted Base
 Catalyzed Michael Reactions with \a-Aryl Esters.
;
_journal_issue 32
_journal_name_full 'Journal of the American Chemical Society'
_journal_page_first 10246
_journal_page_last 10253
_journal_paper_doi 10.1021/jacs.5b05033
_journal_volume 137
_journal_year 2015
_chemical_formula_moiety 'C29 H58 N6 P, B F4'
_chemical_formula_sum 'C29 H58 B F4 N6 P'
_chemical_formula_weight 608.59
_space_group_crystal_system monoclinic
_space_group_IT_number 14
_space_group_name_Hall '-P 2yn'
_space_group_name_H-M_alt 'P 1 21/n 1'
_atom_sites_solution_hydrogens mixed
_audit_creation_method SHELXL-2014/7
_cell_angle_alpha 90
_cell_angle_beta 108.269(2)
_cell_angle_gamma 90
_cell_formula_units_Z 4
_cell_length_a 12.4622(19)
_cell_length_b 14.832(2)
_cell_length_c 19.373(3)
_cell_measurement_reflns_used 9848
_cell_measurement_temperature 130(2)
_cell_measurement_theta_max 30.49
_cell_measurement_theta_min 2.21
_cell_volume 3400.4(9)
_computing_cell_refinement 'Bruker SAINT'
_computing_data_collection 'Bruker APEX2'
_computing_data_reduction 'Bruker SAINT'
_computing_molecular_graphics 'Bruker SHELXTL'
_computing_publication_material 'Bruker SHELXTL'
_computing_structure_refinement 'SHELXL-2014/7 (Sheldrick, 2014)'
_computing_structure_solution 'SHELXS-97 (Sheldrick 2008)'
_diffrn_ambient_temperature 130(2)
_diffrn_measured_fraction_theta_full 0.993
_diffrn_measured_fraction_theta_max 0.958
_diffrn_measurement_device_type 'Bruker APEX-II CCD'
_diffrn_measurement_method '\f and \w scans'
_diffrn_radiation_type MoK\a
_diffrn_radiation_wavelength 0.71073
_diffrn_reflns_av_R_equivalents 0.0492
_diffrn_reflns_av_unetI/netI 0.0354
_diffrn_reflns_Laue_measured_fraction_full 0.993
_diffrn_reflns_Laue_measured_fraction_max 0.958
_diffrn_reflns_limit_h_max 17
_diffrn_reflns_limit_h_min -17
_diffrn_reflns_limit_k_max 21
_diffrn_reflns_limit_k_min -21
_diffrn_reflns_limit_l_max 27
_diffrn_reflns_limit_l_min -27
_diffrn_reflns_number 49592
_diffrn_reflns_point_group_measured_fraction_full 0.993
_diffrn_reflns_point_group_measured_fraction_max 0.958
_diffrn_reflns_theta_full 25.000
_diffrn_reflns_theta_max 30.501
_diffrn_reflns_theta_min 1.730
_exptl_absorpt_coefficient_mu 0.131
_exptl_absorpt_correction_T_max .7461
_exptl_absorpt_correction_T_min .6043
_exptl_absorpt_correction_type empirical
_exptl_absorpt_process_details sadabs
_exptl_crystal_colour colorless
_exptl_crystal_density_diffrn 1.189
_exptl_crystal_description plate
_exptl_crystal_F_000 1320
_exptl_crystal_size_max 0.820
_exptl_crystal_size_mid 0.440
_exptl_crystal_size_min 0.110
_refine_diff_density_max 1.038
_refine_diff_density_min -0.483
_refine_diff_density_rms 0.071
_refine_ls_extinction_method none
_refine_ls_goodness_of_fit_ref 1.112
_refine_ls_hydrogen_treatment mixed
_refine_ls_matrix_type full
_refine_ls_number_parameters 385
_refine_ls_number_reflns 9935
_refine_ls_number_restraints 0
_refine_ls_restrained_S_all 1.112
_refine_ls_R_factor_all 0.0815
_refine_ls_R_factor_gt 0.0687
_refine_ls_shift/su_max 0.000
_refine_ls_shift/su_mean 0.000
_refine_ls_structure_factor_coef Fsqd
_refine_ls_weighting_details 'w=1/[\s^2^(Fo^2^)+(0.0553P)^2^+4.0633P] where P=(Fo^2^+2Fc^2^)/3'
_refine_ls_weighting_scheme calc
_refine_ls_wR_factor_gt 0.1577
_refine_ls_wR_factor_ref 0.1668
_reflns_Friedel_coverage 0.000
_reflns_number_gt 8156
_reflns_number_total 9935
_reflns_threshold_expression 'I > 2\s(I)'
_cod_data_source_file ja5b05033_si_006.cif
_cod_data_source_block phosphinimine
_cod_original_cell_volume 3400.3(9)
_cod_original_sg_symbol_H-M 'P 21/n'
_cod_database_code 4129447
_shelx_shelxl_version_number 2014/7
_shelx_space_group_comment
; 
The symmetry employed for this shelxl refinement is uniquely defined 
by the following loop, which should always be used as a source of 
symmetry information in preference to the above space-group names. 
They are only intended as comments. 
;
_shelx_estimated_absorpt_t_min 0.900
_shelx_estimated_absorpt_t_max 0.986

loop_
_space_group_symop_operation_xyz
'x, y, z'
'-x+1/2, y+1/2, -z+1/2'
'-x, -y, -z'
'x-1/2, -y-1/2, z-1/2'

loop_
_atom_site_label
_atom_site_type_symbol
_atom_site_fract_x
_atom_site_fract_y
_atom_site_fract_z
_atom_site_U_iso_or_equiv
_atom_site_adp_type
_atom_site_occupancy
_atom_site_site_symmetry_order
_atom_site_calc_flag
_atom_site_refinement_flags_posn
_atom_site_refinement_flags_adp
P1 P 0.64828(4) 0.60018(3) 0.33122(2) 0.01477(10) Uani 1 1 d . .
N1 N 0.57291(13) 0.51002(10) 0.30469(8) 0.0207(3) Uani 1 1 d . .
N2 N 0.58120(12) 0.67385(10) 0.26810(8) 0.0174(3) Uani 1 1 d . .
N3 N 0.64685(13) 0.62247(11) 0.41368(8) 0.0198(3) Uani 1 1 d . .
N4 N 0.79291(13) 0.55969(11) 0.15385(8) 0.0221(3) Uani 1 1 d . .
N5 N 1.04555(13) 0.61264(12) 0.31624(9) 0.0238(3) Uani 1 1 d . .
N6 N 0.77893(12) 0.59979(11) 0.34095(8) 0.0192(3) Uani 1 1 d . .
B1 B 0.2934(2) 0.49040(19) 0.11677(14) 0.0356(5) Uani 1 1 d . .
F1 F 0.2437(2) 0.41073(15) 0.08941(12) 0.0864(7) Uani 1 1 d . .
F2 F 0.22672(18) 0.54618(17) 0.14277(13) 0.0828(7) Uani 1 1 d . .
F3 F 0.39238(18) 0.47629(14) 0.17050(11) 0.0827(7) Uani 1 1 d . .
F4 F 0.3165(2) 0.53624(14) 0.06130(9) 0.0707(6) Uani 1 1 d . .
C1 C 0.84233(14) 0.57786(11) 0.22347(9) 0.0178(3) Uani 1 1 d . .
C2 C 0.93677(15) 0.59763(11) 0.28308(9) 0.0181(3) Uani 1 1 d . .
C3 C 0.83126(14) 0.59276(11) 0.29183(9) 0.0162(3) Uani 1 1 d . .
C11 C 0.58596(16) 0.41936(12) 0.33874(10) 0.0222(3) Uani 1 1 d . .
C12 C 0.6877(2) 0.41452(15) 0.40716(13) 0.0418(6) Uani 1 1 d . .
H12A H 0.6755 0.4543 0.4444 0.063 Uiso 1 1 calc R U
H12B H 0.7556 0.4338 0.3959 0.063 Uiso 1 1 calc R U
H12C H 0.6976 0.3524 0.4253 0.063 Uiso 1 1 calc R U
C13 C 0.4782(2) 0.39675(14) 0.35589(13) 0.0346(5) Uani 1 1 d . .
H13A H 0.4136 0.4003 0.3113 0.052 Uiso 1 1 calc R U
H13B H 0.4677 0.4398 0.3916 0.052 Uiso 1 1 calc R U
H13C H 0.4837 0.3356 0.3758 0.052 Uiso 1 1 calc R U
C14 C 0.60214(18) 0.35304(13) 0.28289(12) 0.0285(4) Uani 1 1 d . .
H14A H 0.5380 0.3574 0.2381 0.043 Uiso 1 1 calc R U
H14B H 0.6067 0.2916 0.3023 0.043 Uiso 1 1 calc R U
H14C H 0.6721 0.3674 0.2723 0.043 Uiso 1 1 calc R U
C21 C 0.63654(16) 0.76226(12) 0.27158(11) 0.0235(4) Uani 1 1 d . .
H21A H 0.7194 0.7538 0.2855 0.028 Uiso 1 1 calc R U
H21B H 0.6201 0.7998 0.3093 0.028 Uiso 1 1 calc R U
C22 C 0.59559(18) 0.81035(14) 0.19910(12) 0.0309(4) Uani 1 1 d . .
H22A H 0.6291 0.8715 0.2042 0.037 Uiso 1 1 calc R U
H22B H 0.6215 0.7770 0.1630 0.037 Uiso 1 1 calc R U
C23 C 0.4682(2) 0.81803(15) 0.17178(13) 0.0363(5) Uani 1 1 d . .
H23A H 0.4440 0.8424 0.1217 0.044 Uiso 1 1 calc R U
H23B H 0.4429 0.8603 0.2031 0.044 Uiso 1 1 calc R U
C24 C 0.41402(17) 0.72612(15) 0.17236(11) 0.0289(4) Uani 1 1 d . .
H24A H 0.3309 0.7329 0.1583 0.035 Uiso 1 1 calc R U
H24B H 0.4315 0.6862 0.1364 0.035 Uiso 1 1 calc R U
C25 C 0.45736(15) 0.68412(13) 0.24688(10) 0.0229(4) Uani 1 1 d . .
H25A H 0.4372 0.7228 0.2826 0.027 Uiso 1 1 calc R U
H25B H 0.4217 0.6244 0.2465 0.027 Uiso 1 1 calc R U
C31 C 0.54104(16) 0.63199(13) 0.43036(10) 0.0242(4) Uani 1 1 d . .
H31A H 0.5431 0.5927 0.4721 0.029 Uiso 1 1 calc R U
H31B H 0.4776 0.6119 0.3880 0.029 Uiso 1 1 calc R U
C32 C 0.52067(18) 0.72903(15) 0.44868(12) 0.0310(4) Uani 1 1 d . .
H32A H 0.5051 0.7665 0.4044 0.037 Uiso 1 1 calc R U
H32B H 0.4534 0.7314 0.4654 0.037 Uiso 1 1 calc R U
C33 C 0.62195(19) 0.76733(15) 0.50749(12) 0.0323(4) Uani 1 1 d . .
H33A H 0.6102 0.8325 0.5134 0.039 Uiso 1 1 calc R U
H33B H 0.6292 0.7371 0.5543 0.039 Uiso 1 1 calc R U
C34 C 0.72949(18) 0.75374(14) 0.48803(10) 0.0270(4) Uani 1 1 d . .
H34A H 0.7263 0.7902 0.4446 0.032 Uiso 1 1 calc R U
H34B H 0.7951 0.7744 0.5287 0.032 Uiso 1 1 calc R U
C35 C 0.74421(16) 0.65528(14) 0.47263(10) 0.0242(4) Uani 1 1 d . .
H35A H 0.8138 0.6476 0.4589 0.029 Uiso 1 1 calc R U
H35B H 0.7525 0.6193 0.5171 0.029 Uiso 1 1 calc R U
C41 C 0.66997(15) 0.54344(14) 0.12910(9) 0.0231(4) Uani 1 1 d . .
H41A H 0.6413 0.5571 0.1707 0.028 Uiso 1 1 calc R U
C42 C 0.6092(2) 0.60545(16) 0.06693(11) 0.0352(5) Uani 1 1 d . .
H42A H 0.6296 0.6682 0.0810 0.053 Uiso 1 1 calc R U
H42B H 0.5274 0.5978 0.0556 0.053 Uiso 1 1 calc R U
H42C H 0.6313 0.5905 0.0240 0.053 Uiso 1 1 calc R U
C43 C 0.64296(18) 0.44546(15) 0.10841(12) 0.0309(4) Uani 1 1 d . .
H43A H 0.6848 0.4066 0.1488 0.046 Uiso 1 1 calc R U
H43B H 0.6650 0.4312 0.0653 0.046 Uiso 1 1 calc R U
H43C H 0.5617 0.4352 0.0977 0.046 Uiso 1 1 calc R U
C44 C 0.85644(17) 0.55007(13) 0.10162(10) 0.0228(4) Uani 1 1 d . .
H44A H 0.8003 0.5335 0.0539 0.027 Uiso 1 1 calc R U
C45 C 0.94150(19) 0.47370(14) 0.12233(13) 0.0321(4) Uani 1 1 d . .
H45A H 0.9014 0.4162 0.1186 0.048 Uiso 1 1 calc R U
H45B H 0.9908 0.4823 0.1724 0.048 Uiso 1 1 calc R U
H45C H 0.9872 0.4733 0.0894 0.048 Uiso 1 1 calc R U
C46 C 0.9087(2) 0.63887(14) 0.09039(12) 0.0327(5) Uani 1 1 d . .
H46A H 0.8494 0.6847 0.0743 0.049 Uiso 1 1 calc R U
H46B H 0.9466 0.6314 0.0534 0.049 Uiso 1 1 calc R U
H46C H 0.9639 0.6580 0.1362 0.049 Uiso 1 1 calc R U
C51 C 1.13087(16) 0.61036(14) 0.27834(12) 0.0273(4) Uani 1 1 d . .
H51A H 1.0919 0.5917 0.2270 0.033 Uiso 1 1 calc R U
C52 C 1.1811(2) 0.70303(16) 0.27635(15) 0.0398(5) Uani 1 1 d . .
H52A H 1.1202 0.7466 0.2564 0.060 Uiso 1 1 calc R U
H52B H 1.2303 0.7013 0.2456 0.060 Uiso 1 1 calc R U
H52C H 1.2253 0.7211 0.3257 0.060 Uiso 1 1 calc R U
C53 C 1.22169(19) 0.54094(16) 0.31169(15) 0.0380(5) Uani 1 1 d . .
H53A H 1.1865 0.4819 0.3121 0.057 Uiso 1 1 calc R U
H53B H 1.2636 0.5587 0.3616 0.057 Uiso 1 1 calc R U
H53C H 1.2737 0.5373 0.2829 0.057 Uiso 1 1 calc R U
C54 C 1.07958(16) 0.63768(14) 0.39386(10) 0.0254(4) Uani 1 1 d . .
H54A H 1.1635 0.6455 0.4108 0.030 Uiso 1 1 calc R U
C55 C 1.0278(2) 0.72693(15) 0.40497(12) 0.0340(5) Uani 1 1 d . .
H55A H 1.0527 0.7744 0.3783 0.051 Uiso 1 1 calc R U
H55B H 1.0519 0.7417 0.4569 0.051 Uiso 1 1 calc R U
H55C H 0.9452 0.7223 0.3869 0.051 Uiso 1 1 calc R U
C56 C 1.05189(18) 0.56258(16) 0.43862(11) 0.0325(4) Uani 1 1 d . .
H56A H 1.0892 0.5069 0.4313 0.049 Uiso 1 1 calc R U
H56B H 0.9699 0.5532 0.4233 0.049 Uiso 1 1 calc R U
H56C H 1.0787 0.5791 0.4902 0.049 Uiso 1 1 calc R U
H1 H 0.530(2) 0.5105(16) 0.2621(13) 0.021(5) Uiso 1 1 d . .

loop_
_atom_site_aniso_label
_atom_site_aniso_U_11
_atom_site_aniso_U_22
_atom_site_aniso_U_33
_atom_site_aniso_U_23
_atom_site_aniso_U_13
_atom_site_aniso_U_12
P1 0.01200(19) 0.01470(19) 0.01744(19) -0.00108(14) 0.00437(14) -0.00085(14)
N1 0.0220(8) 0.0146(7) 0.0207(7) 0.0014(5) -0.0002(6) -0.0042(5)
N2 0.0126(7) 0.0152(6) 0.0230(7) 0.0015(5) 0.0036(5) -0.0010(5)
N3 0.0159(7) 0.0242(7) 0.0210(7) -0.0052(5) 0.0081(5) -0.0029(6)
N4 0.0182(7) 0.0299(8) 0.0190(7) -0.0025(6) 0.0069(6) -0.0022(6)
N5 0.0134(7) 0.0333(9) 0.0247(7) -0.0022(6) 0.0060(6) -0.0030(6)
N6 0.0126(6) 0.0262(7) 0.0187(6) -0.0008(5) 0.0045(5) 0.0010(5)
B1 0.0328(13) 0.0412(14) 0.0289(11) -0.0055(10) 0.0043(9) -0.0040(10)
F1 0.1102(18) 0.0624(13) 0.0691(13) -0.0115(10) 0.0031(12) -0.0428(12)
F2 0.0671(13) 0.1023(17) 0.0965(16) -0.0151(13) 0.0509(12) 0.0074(12)
F3 0.0734(13) 0.0718(13) 0.0627(11) -0.0204(10) -0.0366(10) 0.0207(10)
F4 0.1145(17) 0.0604(11) 0.0439(9) -0.0048(8) 0.0345(10) -0.0125(11)
C1 0.0161(8) 0.0172(7) 0.0205(7) 0.0007(6) 0.0063(6) 0.0007(6)
C2 0.0175(8) 0.0170(7) 0.0207(7) 0.0007(6) 0.0070(6) 0.0011(6)
C3 0.0136(7) 0.0150(7) 0.0189(7) 0.0001(5) 0.0035(6) 0.0007(6)
C11 0.0257(9) 0.0150(8) 0.0246(8) 0.0016(6) 0.0060(7) -0.0013(6)
C12 0.0518(15) 0.0224(10) 0.0354(11) 0.0073(8) -0.0090(10) -0.0011(9)
C13 0.0455(13) 0.0215(9) 0.0471(12) 0.0055(8) 0.0294(11) 0.0024(9)
C14 0.0315(11) 0.0193(9) 0.0382(10) -0.0012(7) 0.0159(8) 0.0016(7)
C21 0.0224(9) 0.0159(8) 0.0305(9) 0.0006(6) 0.0059(7) -0.0031(6)
C22 0.0319(11) 0.0234(9) 0.0367(10) 0.0094(8) 0.0096(8) -0.0022(8)
C23 0.0332(12) 0.0296(11) 0.0423(12) 0.0154(9) 0.0063(9) 0.0068(9)
C24 0.0211(9) 0.0347(11) 0.0275(9) 0.0082(8) 0.0028(7) 0.0028(8)
C25 0.0147(8) 0.0258(9) 0.0276(9) 0.0032(7) 0.0059(7) 0.0020(6)
C31 0.0220(9) 0.0271(9) 0.0283(9) -0.0050(7) 0.0148(7) -0.0060(7)
C32 0.0263(10) 0.0328(11) 0.0379(11) -0.0099(8) 0.0158(8) 0.0000(8)
C33 0.0377(12) 0.0289(10) 0.0344(10) -0.0118(8) 0.0172(9) -0.0052(9)
C34 0.0290(10) 0.0292(10) 0.0231(8) -0.0073(7) 0.0085(7) -0.0097(8)
C35 0.0204(9) 0.0324(10) 0.0187(7) -0.0042(7) 0.0045(6) -0.0016(7)
C41 0.0174(8) 0.0324(10) 0.0180(7) -0.0030(7) 0.0033(6) 0.0014(7)
C42 0.0360(12) 0.0369(12) 0.0273(9) -0.0017(8) 0.0021(8) 0.0135(9)
C43 0.0261(10) 0.0316(10) 0.0335(10) -0.0003(8) 0.0070(8) -0.0064(8)
C44 0.0278(10) 0.0221(8) 0.0223(8) -0.0022(6) 0.0132(7) -0.0038(7)
C45 0.0354(11) 0.0214(9) 0.0460(12) -0.0038(8) 0.0222(10) -0.0005(8)
C46 0.0447(13) 0.0227(9) 0.0359(11) 0.0017(8) 0.0201(9) -0.0064(9)
C51 0.0153(8) 0.0339(10) 0.0356(10) 0.0014(8) 0.0121(7) 0.0000(7)
C52 0.0268(11) 0.0355(12) 0.0629(15) 0.0144(11) 0.0225(11) 0.0029(9)
C53 0.0242(11) 0.0322(11) 0.0631(15) 0.0057(10) 0.0215(10) 0.0046(8)
C54 0.0161(8) 0.0321(10) 0.0241(8) -0.0013(7) 0.0006(7) -0.0043(7)
C55 0.0379(12) 0.0281(10) 0.0335(10) -0.0077(8) 0.0074(9) -0.0053(9)
C56 0.0256(10) 0.0386(12) 0.0277(9) 0.0078(8) 0.0006(8) 0.0011(8)

loop_
_atom_type_symbol
_atom_type_description
_atom_type_scat_dispersion_real
_atom_type_scat_dispersion_imag
_atom_type_scat_source
C C 0.0033 0.0016 'International Tables Vol C Tables 4.2.6.8 and 6.1.1.4'
H H 0.0000 0.0000 'International Tables Vol C Tables 4.2.6.8 and 6.1.1.4'
B B 0.0013 0.0007 'International Tables Vol C Tables 4.2.6.8 and 6.1.1.4'
N N 0.0061 0.0033 'International Tables Vol C Tables 4.2.6.8 and 6.1.1.4'
F F 0.0171 0.0103 'International Tables Vol C Tables 4.2.6.8 and 6.1.1.4'
P P 0.1023 0.0942 'International Tables Vol C Tables 4.2.6.8 and 6.1.1.4'

loop_
_geom_angle_atom_site_label_1
_geom_angle_atom_site_label_2
_geom_angle_atom_site_label_3
_geom_angle
N6 P1 N1 120.50(8)
N6 P1 N3 102.15(8)
N1 P1 N3 107.06(8)
N6 P1 N2 110.67(8)
N1 P1 N2 101.64(8)
N3 P1 N2 115.45(8)
C11 N1 P1 129.36(13)
C11 N1 H1 113.4(16)
P1 N1 H1 115.7(16)
C21 N2 C25 110.77(14)
C21 N2 P1 115.63(12)
C25 N2 P1 121.01(12)
C31 N3 C35 112.36(14)
C31 N3 P1 121.51(12)
C35 N3 P1 124.64(12)
C1 N4 C44 122.74(16)
C1 N4 C41 117.97(15)
C44 N4 C41 119.19(14)
C2 N5 C51 123.00(16)
C2 N5 C54 117.38(15)
C51 N5 C54 119.53(15)
C3 N6 P1 129.82(13)
F3 B1 F1 111.0(2)
F3 B1 F2 108.7(2)
F1 B1 F2 114.3(3)
F3 B1 F4 108.2(2)
F1 B1 F4 107.8(2)
F2 B1 F4 106.7(2)
N4 C1 C3 148.13(17)
N4 C1 C2 152.57(17)
C3 C1 C2 59.29(12)
N5 C2 C3 145.03(17)
N5 C2 C1 154.83(17)
C3 C2 C1 60.14(12)
N6 C3 C2 142.42(16)
N6 C3 C1 157.00(17)
C2 C3 C1 60.57(12)
N1 C11 C13 108.43(16)
N1 C11 C14 106.87(15)
C13 C11 C14 109.65(16)
N1 C11 C12 112.03(16)
C13 C11 C12 110.59(19)
C14 C11 C12 109.20(18)
C11 C12 H12A 109.5
C11 C12 H12B 109.5
H12A C12 H12B 109.5
C11 C12 H12C 109.5
H12A C12 H12C 109.5
H12B C12 H12C 109.5
C11 C13 H13A 109.5
C11 C13 H13B 109.5
H13A C13 H13B 109.5
C11 C13 H13C 109.5
H13A C13 H13C 109.5
H13B C13 H13C 109.5
C11 C14 H14A 109.5
C11 C14 H14B 109.5
H14A C14 H14B 109.5
C11 C14 H14C 109.5
H14A C14 H14C 109.5
H14B C14 H14C 109.5
N2 C21 C22 111.11(15)
N2 C21 H21A 109.4
C22 C21 H21A 109.4
N2 C21 H21B 109.4
C22 C21 H21B 109.4
H21A C21 H21B 108.0
C23 C22 C21 111.83(18)
C23 C22 H22A 109.2
C21 C22 H22A 109.2
C23 C22 H22B 109.2
C21 C22 H22B 109.2
H22A C22 H22B 107.9
C22 C23 C24 110.44(17)
C22 C23 H23A 109.6
C24 C23 H23A 109.6
C22 C23 H23B 109.6
C24 C23 H23B 109.6
H23A C23 H23B 108.1
C25 C24 C23 110.49(17)
C25 C24 H24A 109.6
C23 C24 H24A 109.6
C25 C24 H24B 109.6
C23 C24 H24B 109.6
H24A C24 H24B 108.1
N2 C25 C24 109.80(15)
N2 C25 H25A 109.7
C24 C25 H25A 109.7
N2 C25 H25B 109.7
C24 C25 H25B 109.7
H25A C25 H25B 108.2
N3 C31 C32 111.79(16)
N3 C31 H31A 109.3
C32 C31 H31A 109.3
N3 C31 H31B 109.3
C32 C31 H31B 109.3
H31A C31 H31B 107.9
C33 C32 C31 111.59(18)
C33 C32 H32A 109.3
C31 C32 H32A 109.3
C33 C32 H32B 109.3
C31 C32 H32B 109.3
H32A C32 H32B 108.0
C34 C33 C32 110.80(16)
C34 C33 H33A 109.5
C32 C33 H33A 109.5
C34 C33 H33B 109.5
C32 C33 H33B 109.5
H33A C33 H33B 108.1
C35 C34 C33 110.42(17)
C35 C34 H34A 109.6
C33 C34 H34A 109.6
C35 C34 H34B 109.6
C33 C34 H34B 109.6
H34A C34 H34B 108.1
N3 C35 C34 110.64(16)
N3 C35 H35A 109.5
C34 C35 H35A 109.5
N3 C35 H35B 109.5
C34 C35 H35B 109.5
H35A C35 H35B 108.1
N4 C41 C42 111.64(17)
N4 C41 C43 111.37(16)
C42 C41 C43 110.91(16)
N4 C41 H41A 107.6
C42 C41 H41A 107.6
C43 C41 H41A 107.6
C41 C42 H42A 109.5
C41 C42 H42B 109.5
H42A C42 H42B 109.5
C41 C42 H42C 109.5
H42A C42 H42C 109.5
H42B C42 H42C 109.5
C41 C43 H43A 109.5
C41 C43 H43B 109.5
H43A C43 H43B 109.5
C41 C43 H43C 109.5
H43A C43 H43C 109.5
H43B C43 H43C 109.5
N4 C44 C46 111.22(16)
N4 C44 C45 111.83(16)
C46 C44 C45 113.02(17)
N4 C44 H44A 106.8
C46 C44 H44A 106.8
C45 C44 H44A 106.8
C44 C45 H45A 109.5
C44 C45 H45B 109.5
H45A C45 H45B 109.5
C44 C45 H45C 109.5
H45A C45 H45C 109.5
H45B C45 H45C 109.5
C44 C46 H46A 109.5
C44 C46 H46B 109.5
H46A C46 H46B 109.5
C44 C46 H46C 109.5
H46A C46 H46C 109.5
H46B C46 H46C 109.5
N5 C51 C52 111.16(18)
N5 C51 C53 111.28(17)
C52 C51 C53 111.56(17)
N5 C51 H51A 107.5
C52 C51 H51A 107.5
C53 C51 H51A 107.5
C51 C52 H52A 109.5
C51 C52 H52B 109.5
H52A C52 H52B 109.5
C51 C52 H52C 109.5
H52A C52 H52C 109.5
H52B C52 H52C 109.5
C51 C53 H53A 109.5
C51 C53 H53B 109.5
H53A C53 H53B 109.5
C51 C53 H53C 109.5
H53A C53 H53C 109.5
H53B C53 H53C 109.5
N5 C54 C56 110.70(17)
N5 C54 C55 111.40(16)
C56 C54 C55 112.12(18)
N5 C54 H54A 107.5
C56 C54 H54A 107.5
C55 C54 H54A 107.5
C54 C55 H55A 109.5
C54 C55 H55B 109.5
H55A C55 H55B 109.5
C54 C55 H55C 109.5
H55A C55 H55C 109.5
H55B C55 H55C 109.5
C54 C56 H56A 109.5
C54 C56 H56B 109.5
H56A C56 H56B 109.5
C54 C56 H56C 109.5
H56A C56 H56C 109.5
H56B C56 H56C 109.5

loop_
_geom_bond_atom_site_label_1
_geom_bond_atom_site_label_2
_geom_bond_distance
P1 N6 1.5794(15)
P1 N1 1.6223(15)
P1 N3 1.6367(15)
P1 N2 1.6575(15)
N1 C11 1.484(2)
N1 H1 0.83(2)
N2 C21 1.473(2)
N2 C25 1.475(2)
N3 C31 1.460(2)
N3 C35 1.464(2)
N4 C1 1.323(2)
N4 C44 1.474(2)
N4 C41 1.475(2)
N5 C2 1.324(2)
N5 C51 1.470(2)
N5 C54 1.476(2)
N6 C3 1.315(2)
B1 F3 1.358(3)
B1 F1 1.362(3)
B1 F2 1.375(3)
B1 F4 1.376(3)
C1 C3 1.392(2)
C1 C2 1.397(2)
C2 C3 1.379(2)
C11 C13 1.518(3)
C11 C14 1.522(3)
C11 C12 1.522(3)
C12 H12A 0.9800
C12 H12B 0.9800
C12 H12C 0.9800
C13 H13A 0.9800
C13 H13B 0.9800
C13 H13C 0.9800
C14 H14A 0.9800
C14 H14B 0.9800
C14 H14C 0.9800
C21 C22 1.514(3)
C21 H21A 0.9900
C21 H21B 0.9900
C22 C23 1.512(3)
C22 H22A 0.9900
C22 H22B 0.9900
C23 C24 1.523(3)
C23 H23A 0.9900
C23 H23B 0.9900
C24 C25 1.508(3)
C24 H24A 0.9900
C24 H24B 0.9900
C25 H25A 0.9900
C25 H25B 0.9900
C31 C32 1.523(3)
C31 H31A 0.9900
C31 H31B 0.9900
C32 C33 1.521(3)
C32 H32A 0.9900
C32 H32B 0.9900
C33 C34 1.515(3)
C33 H33A 0.9900
C33 H33B 0.9900
C34 C35 1.513(3)
C34 H34A 0.9900
C34 H34B 0.9900
C35 H35A 0.9900
C35 H35B 0.9900
C41 C42 1.516(3)
C41 C43 1.517(3)
C41 H41A 1.0000
C42 H42A 0.9800
C42 H42B 0.9800
C42 H42C 0.9800
C43 H43A 0.9800
C43 H43B 0.9800
C43 H43C 0.9800
C44 C46 1.515(3)
C44 C45 1.517(3)
C44 H44A 1.0000
C45 H45A 0.9800
C45 H45B 0.9800
C45 H45C 0.9800
C46 H46A 0.9800
C46 H46B 0.9800
C46 H46C 0.9800
C51 C52 1.516(3)
C51 C53 1.517(3)
C51 H51A 1.0000
C52 H52A 0.9800
C52 H52B 0.9800
C52 H52C 0.9800
C53 H53A 0.9800
C53 H53B 0.9800
C53 H53C 0.9800
C54 C56 1.516(3)
C54 C55 1.517(3)
C54 H54A 1.0000
C55 H55A 0.9800
C55 H55B 0.9800
C55 H55C 0.9800
C56 H56A 0.9800
C56 H56B 0.9800
C56 H56C 0.9800

loop_
_geom_hbond_atom_site_label_D
_geom_hbond_atom_site_label_H
_geom_hbond_atom_site_label_A
_geom_hbond_distance_DH
_geom_hbond_distance_HA
_geom_hbond_distance_DA
_geom_hbond_angle_DHA
N1 H1 F3 0.83(2) 2.11(2) 2.899(2) 159(2)
